data_1511474
loop_
_publ_author_name
'Parise, J.B.'
'Gier, T.E.'

_publ_section_title
;
 Hydrothermal synthesis and structure of Li4 B4 Si8 O24
;
_journal_name_full 'International Journal of Inorganic Materials'
_journal_page_first 81
_journal_page_last 86
_journal_paper_doi 10.1016/S1466-6049(99)00072-0
_journal_volume 2
_journal_year 2000
_chemical_formula_sum 'B4 Li4 O24 Si8'
_chemical_name_systematic 'Li4 (B4 Si8 O24)'
_space_group_IT_number 4
_symmetry_space_group_name_Hall 'P 2yb'
_symmetry_space_group_name_H-M 'P 1 21 1'
_cell_angle_alpha 90
_cell_angle_beta 90.069
_cell_angle_gamma 90
_cell_formula_units_Z 2
_cell_length_a 5.0448
_cell_length_b 13.1688
_cell_length_c 13.3933
_cell_volume 889.769
_citation_journal_id_ASTM IJIMCR
_cod_data_source_file boron4-x_103.cif
_cod_data_source_block B4Li4O24Si8
_cod_original_cell_volume 889.7693
_cod_database_code 1511474

loop_
_symmetry_equiv_pos_as_xyz
x,y,z
-x,y+1/2,-z

loop_
_atom_site_label
_atom_site_type_symbol
_atom_site_fract_x
_atom_site_fract_y
_atom_site_fract_z
_atom_site_occupancy
_atom_site_U_iso_or_equiv
O7 O-2 0.6817 0.4318 0.3754 1 0.0
O6 O-2 0.3865 0.6789 0.1202 1 0.0
O19 O-2 0.3912 0.4323 0.0429 1 0.0
Li1 Li+1 -0.089 0.153 -0.0275 1 0.0
O24 O-2 0.8057 0.6882 0.8158 1 0.0
O3 O-2 -0.0835 0.6829 0.6239 1 0.0
O16 O-2 0.3014 0.7055 0.761 1 0.0
B1 B+3 0.848 0.4376 0.288 1 0.0
O23 O-2 0.1432 0.7253 0.2852 1 0.0
O9 O-2 0.2864 0.5834 0.5527 1 0.0
O15 O-2 0.5194 0.3513 0.7835 1 0.0
O18 O-2 0.7189 0.2581 0.4755 1 0.0
O4 O-2 0.1442 0.4297 0.8674 1 0.0
O22 O-2 0.5663 0.4209 0.5687 1 0.0
B3 B+3 0.899 0.1658 0.4635 1 0.0
Li2 Li+1 0.607 0.6697 0.5401 1 0.0
Si2 Si+4 0.1722 0.3714 -0.0226 1 0.0
Li3 Li+1 0.166 0.9363 0.2312 1 0.0
B4 B+3 0.337 0.4356 0.7889 1 0.0
Si5 Si+4 0.2662 0.4639 0.582 1 0.0
O11 O-2 0.5218 0.5261 0.798 1 0.0
O13 O-2 -0.0808 0.6533 0.4545 1 0.0
O17 O-2 0.0665 0.404 0.5097 1 0.0
Si1 Si+4 0.6818 0.4605 0.082 1 0.0
Si6 Si+4 -0.0642 0.642 0.3331 1 0.0
Si4 Si+4 0.5063 0.6418 0.8323 1 0.0
O8 O-2 0.6619 0.4485 0.2012 1 0.0
Si7 Si+4 0.001 0.7311 0.7313 1 0.0
Li4 Li+1 0.347 0.4423 0.2899 1 0.0
O2 O-2 0.1729 0.4484 0.6954 1 0.0
B2 B+3 0.584 0.6656 0.0372 1 0.0
Si3 Si+4 0.7582 0.3763 0.4817 1 0.0
O12 O-2 0.2209 0.2549 -0.0356 1 0.0
Si8 Si+4 0.426 0.7294 0.2278 1 0.0
O21 O-2 0.893 0.3831 0.0349 1 0.0
O1 O-2 0.423 0.66 -0.0521 1 0.0
O10 O-2 0.0379 0.3565 0.2755 1 0.0
O20 O-2 0.6408 0.6713 0.2924 1 0.0
O5 O-2 0.7592 0.5775 0.0516 1 0.0
O14 O-2 0.0252 0.5324 0.2934 1 0.0
